data_4001911
loop_
_publ_author_name
'Lin, Jian'
'Chai, Ping'
'Diefenbach, Kariem'
'Shatruk, Michael'
'Albrecht-Schmitt, Thomas E.'

_publ_section_title
;
 Challenges in the Search for Magnetic Coupling in 3d/4f Materials:
 Syntheses, Structures, and Magnetic Properties of the Lanthanide Copper
 Heterobimetallic Compounds, RE2Cu(TeO3)2(SO4)2
;
_journal_issue 6
_journal_name_full 'Chemistry of Materials'
_journal_page_first 2187
_journal_paper_doi 10.1021/cm500252q
_journal_volume 26
_journal_year 2014
_chemical_formula_moiety Eu2Cu(TeO3)2(SO4)2
_chemical_formula_sum 'Cu Eu2 O14 S2 Te2'
_chemical_formula_weight 910.78
_chemical_melting_point N//A
_chemical_name_common 'Europium copper tellurite sulfate'
_chemical_name_systematic
; 
 ? 
;
_space_group_IT_number 2
_symmetry_cell_setting triclinic
_symmetry_space_group_name_Hall '-P 1'
_symmetry_space_group_name_H-M 'P -1'
_atom_sites_solution_hydrogens none
_atom_sites_solution_primary direct
_atom_sites_solution_secondary difmap
_audit_creation_method SHELXL-97
_cell_angle_alpha 62.690(2)
_cell_angle_beta 73.811(2)
_cell_angle_gamma 85.453(2)
_cell_formula_units_Z 1
_cell_length_a 5.2216(9)
_cell_length_b 7.9072(14)
_cell_length_c 8.1991(15)
_cell_measurement_reflns_used 1300
_cell_measurement_temperature 298(2)
_cell_measurement_theta_max 27.520
_cell_measurement_theta_min 2.9
_cell_volume 288.40(9)
_computing_cell_refinement 'smart saint'
_computing_data_collection smart
_computing_data_reduction SAINT
_computing_molecular_graphics 'SHELXP-97 (Sheldrick, 1997)'
_computing_publication_material 'SHELXCIF-97 (Sheldrick, 2000)'
_computing_structure_refinement 'SHELXL-97 (Sheldrick, 1997)'
_computing_structure_solution 'SHELXS-97 (Sheldrick, 1990)'
_diffrn_ambient_temperature 298(2)
_diffrn_detector_area_resol_mean 0
_diffrn_measured_fraction_theta_full 0.981
_diffrn_measured_fraction_theta_max 0.981
_diffrn_measurement_device_type 'BRUKER apex II'
_diffrn_measurement_method '0.5 wide w/ exposures'
_diffrn_radiation_monochromator 'Quazar optics'
_diffrn_radiation_source 'Imus microfocused'
_diffrn_radiation_type MoK\a
_diffrn_radiation_wavelength 0.71073
_diffrn_reflns_av_R_equivalents 0.0325
_diffrn_reflns_av_sigmaI/netI 0.0365
_diffrn_reflns_limit_h_max 6
_diffrn_reflns_limit_h_min -6
_diffrn_reflns_limit_k_max 10
_diffrn_reflns_limit_k_min -10
_diffrn_reflns_limit_l_max 10
_diffrn_reflns_limit_l_min -10
_diffrn_reflns_number 3324
_diffrn_reflns_theta_full 27.52
_diffrn_reflns_theta_max 27.52
_diffrn_reflns_theta_min 2.90
_exptl_absorpt_coefficient_mu 17.968
_exptl_absorpt_correction_T_max 0.577
_exptl_absorpt_correction_T_min 0.522
_exptl_absorpt_correction_type numerical
_exptl_absorpt_process_details SHELTXPREP
_exptl_crystal_colour 'light green'
_exptl_crystal_density_diffrn 5.244
_exptl_crystal_density_meas ?
_exptl_crystal_density_method 'not measured'
_exptl_crystal_description block
_exptl_crystal_F_000 403
_exptl_crystal_size_max 0.040
_exptl_crystal_size_mid 0.030
_exptl_crystal_size_min 0.010
_refine_diff_density_max 1.964
_refine_diff_density_min -1.715
_refine_diff_density_rms 0.261
_refine_ls_extinction_coef none
_refine_ls_extinction_method SHELXL
_refine_ls_goodness_of_fit_ref 1.065
_refine_ls_hydrogen_treatment none
_refine_ls_matrix_type full
_refine_ls_number_parameters 97
_refine_ls_number_reflns 1300
_refine_ls_number_restraints 0
_refine_ls_restrained_S_all 1.065
_refine_ls_R_factor_all 0.0263
_refine_ls_R_factor_gt 0.0231
_refine_ls_shift/su_max 0.000
_refine_ls_shift/su_mean 0.000
_refine_ls_structure_factor_coef Fsqd
_refine_ls_weighting_details 'calc w=1/[\s^2^(Fo^2^)+(0.0229P)^2^+1.0547P] where P=(Fo^2^+2Fc^2^)/3'
_refine_ls_weighting_scheme calc
_refine_ls_wR_factor_gt 0.0556
_refine_ls_wR_factor_ref 0.0574
_reflns_number_gt 1189
_reflns_number_total 1300
_reflns_threshold_expression >2sigma(I)
_cod_data_source_file cm500252q_si_002.cif
_cod_data_source_block Eu2Cu(TeO3)2(SO4)2
_cod_depositor_comments
;
The following automatic conversions were performed:

'_exptl_crystal_density_meas' value 'N/A' was changed to '?' - the
value is perceived as not measured.

Automatic conversion script
Id: cif_fix_values 3008 2015-01-20 13:52:24Z robertas 
;
_cod_original_sg_symbol_H-M P-1
_cod_database_code 4001911

loop_
_symmetry_equiv_pos_as_xyz
'x, y, z'
'-x, -y, -z'

loop_
_atom_site_label
_atom_site_type_symbol
_atom_site_fract_x
_atom_site_fract_y
_atom_site_fract_z
_atom_site_U_iso_or_equiv
_atom_site_adp_type
_atom_site_occupancy
_atom_site_symmetry_multiplicity
_atom_site_calc_flag
_atom_site_refinement_flags
Eu1 Eu 1.07497(5) 0.25018(4) 0.01808(4) 0.01031(10) Uani 1 1 d .
Te1 Te 0.51109(7) 0.26864(5) 0.34690(5) 0.01080(11) Uani 1 1 d .
Cu1 Cu 0.0000 0.0000 0.5000 0.0116(2) Uani 1 2 d S
S1 S -0.2467(3) 0.2529(2) 0.7438(2) 0.0118(3) Uani 1 1 d .
O7 O -0.1321(9) 0.4147(6) 0.7504(6) 0.0201(10) Uani 1 1 d .
O4 O -0.1319(9) 0.2473(6) 0.5648(6) 0.0188(9) Uani 1 1 d .
O6 O -0.5401(8) 0.2642(7) 0.7785(6) 0.0197(9) Uani 1 1 d .
O5 O -0.1790(9) 0.0802(6) 0.9056(6) 0.0159(9) Uani 1 1 d .
O3 O 0.7423(8) 0.4373(6) 0.1112(6) 0.0131(8) Uani 1 1 d .
O2 O 0.2738(8) 0.1874(6) 0.2595(6) 0.0130(8) Uani 1 1 d .
O1 O 0.7471(8) 0.0729(6) 0.3446(6) 0.0126(8) Uani 1 1 d .

loop_
_atom_site_aniso_label
_atom_site_aniso_U_11
_atom_site_aniso_U_22
_atom_site_aniso_U_33
_atom_site_aniso_U_23
_atom_site_aniso_U_13
_atom_site_aniso_U_12
Eu1 0.01149(15) 0.00848(16) 0.01114(16) -0.00572(12) -0.00102(11) 0.00008(11)
Te1 0.00979(18) 0.0112(2) 0.0120(2) -0.00686(16) -0.00059(14) -0.00049(14)
Cu1 0.0107(4) 0.0111(5) 0.0110(5) -0.0040(4) -0.0016(4) -0.0011(4)
S1 0.0124(6) 0.0074(6) 0.0136(7) -0.0036(5) -0.0025(5) 0.0005(5)
O7 0.033(2) 0.009(2) 0.019(2) -0.0047(18) -0.0089(19) -0.0052(19)
O4 0.019(2) 0.020(2) 0.018(2) -0.0115(19) -0.0024(18) 0.0019(18)
O6 0.016(2) 0.024(2) 0.016(2) -0.0101(19) 0.0024(17) 0.0002(18)
O5 0.023(2) 0.011(2) 0.016(2) -0.0077(17) -0.0062(17) 0.0006(17)
O3 0.0121(17) 0.010(2) 0.015(2) -0.0070(17) 0.0028(16) -0.0032(15)
O2 0.0130(18) 0.013(2) 0.013(2) -0.0056(17) -0.0036(16) -0.0027(16)
O1 0.0111(17) 0.015(2) 0.012(2) -0.0088(17) -0.0010(15) 0.0025(16)

loop_
_atom_type_symbol
_atom_type_description
_atom_type_scat_dispersion_real
_atom_type_scat_dispersion_imag
_atom_type_scat_source
O O 0.0106 0.0060 'International Tables Vol C Tables 4.2.6.8 and 6.1.1.4'
S S 0.1246 0.1234 'International Tables Vol C Tables 4.2.6.8 and 6.1.1.4'
Cu Cu 0.3201 1.2651 'International Tables Vol C Tables 4.2.6.8 and 6.1.1.4'
Te Te -0.5308 1.6751 'International Tables Vol C Tables 4.2.6.8 and 6.1.1.4'
Eu Eu -0.1578 3.6682 'International Tables Vol C Tables 4.2.6.8 and 6.1.1.4'

loop_
_geom_angle_atom_site_label_1
_geom_angle_atom_site_label_2
_geom_angle_atom_site_label_3
_geom_angle
_geom_angle_site_symmetry_1
_geom_angle_site_symmetry_3
O2 Eu1 O6 98.80(15) 1_655 1_754
O2 Eu1 O3 84.37(15) 1_655 2_765
O6 Eu1 O3 76.67(15) 1_754 2_765
O2 Eu1 O3 94.20(15) 1_655 .
O6 Eu1 O3 143.68(15) 1_754 .
O3 Eu1 O3 71.04(15) 2_765 .
O2 Eu1 O5 81.61(14) 1_655 2_656
O6 Eu1 O5 73.85(15) 1_754 2_656
O3 Eu1 O5 144.82(14) 2_765 2_656
O3 Eu1 O5 141.93(14) . 2_656
O2 Eu1 O7 162.89(15) 1_655 1_654
O6 Eu1 O7 84.51(16) 1_754 1_654
O3 Eu1 O7 80.05(14) 2_765 1_654
O3 Eu1 O7 74.10(15) . 1_654
O5 Eu1 O7 115.32(14) 2_656 1_654
O2 Eu1 O1 68.98(13) 1_655 .
O6 Eu1 O1 151.57(15) 1_754 .
O3 Eu1 O1 125.13(14) 2_765 .
O3 Eu1 O1 64.53(14) . .
O5 Eu1 O1 78.89(14) 2_656 .
O7 Eu1 O1 114.92(14) 1_654 .
O2 Eu1 O5 140.84(14) 1_655 1_654
O6 Eu1 O5 88.62(15) 1_754 1_654
O3 Eu1 O5 134.53(14) 2_765 1_654
O3 Eu1 O5 102.26(14) . 1_654
O5 Eu1 O5 63.55(17) 2_656 1_654
O7 Eu1 O5 55.59(13) 1_654 1_654
O1 Eu1 O5 86.39(13) . 1_654
O2 Eu1 S1 168.63(10) 1_655 1_654
O6 Eu1 S1 85.68(11) 1_754 1_654
O3 Eu1 S1 106.89(11) 2_765 1_654
O3 Eu1 S1 88.13(11) . 1_654
O5 Eu1 S1 89.68(10) 2_656 1_654
O7 Eu1 S1 27.37(10) 1_654 1_654
O1 Eu1 S1 102.26(9) . 1_654
O5 Eu1 S1 28.22(10) 1_654 1_654
O2 Eu1 Cu1 35.65(10) 1_655 1_655
O6 Eu1 Cu1 125.36(11) 1_754 1_655
O3 Eu1 Cu1 112.31(10) 2_765 1_655
O3 Eu1 Cu1 83.06(10) . 1_655
O5 Eu1 Cu1 71.59(10) 2_656 1_655
O7 Eu1 Cu1 148.96(11) 1_654 1_655
O1 Eu1 Cu1 34.41(9) . 1_655
O5 Eu1 Cu1 111.26(10) 1_654 1_655
S1 Eu1 Cu1 134.16(3) 1_654 1_655
O2 Eu1 Te1 82.76(10) 1_655 .
O6 Eu1 Te1 175.39(12) 1_754 .
O3 Eu1 Te1 99.23(10) 2_765 .
O3 Eu1 Te1 31.71(10) . .
O5 Eu1 Te1 110.71(10) 2_656 .
O7 Eu1 Te1 92.75(11) 1_654 .
O1 Eu1 Te1 32.99(9) . .
O5 Eu1 Te1 92.89(10) 1_654 .
S1 Eu1 Te1 93.60(3) 1_654 .
Cu1 Eu1 Te1 57.985(11) 1_655 .
O2 Eu1 Eu1 89.16(11) 1_655 2_765
O6 Eu1 Eu1 110.92(11) 1_754 2_765
O3 Eu1 Eu1 35.76(10) 2_765 2_765
O3 Eu1 Eu1 35.27(9) . 2_765
O5 Eu1 Eu1 170.25(10) 2_656 2_765
O7 Eu1 Eu1 74.05(10) 1_654 2_765
O1 Eu1 Eu1 94.92(9) . 2_765
O5 Eu1 Eu1 124.02(10) 1_654 2_765
S1 Eu1 Eu1 99.04(3) 1_654 2_765
Cu1 Eu1 Eu1 99.043(12) 1_655 2_765
Te1 Eu1 Eu1 64.674(10) . 2_765
O2 Te1 O3 99.81(18) . .
O2 Te1 O1 92.49(18) . .
O3 Te1 O1 87.89(18) . .
O2 Te1 Cu1 39.15(12) . .
O3 Te1 Cu1 138.96(13) . .
O1 Te1 Cu1 93.20(12) . .
O2 Te1 Eu1 95.09(13) . .
O3 Te1 Eu1 41.59(12) . .
O1 Te1 Eu1 46.55(12) . .
Cu1 Te1 Eu1 122.718(15) . .
O1 Cu1 O1 180.0 2_656 1_455
O1 Cu1 O2 86.88(16) 2_656 2_556
O1 Cu1 O2 93.12(16) 1_455 2_556
O1 Cu1 O2 93.12(16) 2_656 .
O1 Cu1 O2 86.88(16) 1_455 .
O2 Cu1 O2 180.0 2_556 .
O1 Cu1 O4 87.80(16) 2_656 2_556
O1 Cu1 O4 92.20(16) 1_455 2_556
O2 Cu1 O4 87.69(16) 2_556 2_556
O2 Cu1 O4 92.31(16) . 2_556
O1 Cu1 O4 92.20(16) 2_656 .
O1 Cu1 O4 87.80(16) 1_455 .
O2 Cu1 O4 92.31(16) 2_556 .
O2 Cu1 O4 87.69(16) . .
O4 Cu1 O4 180.00(8) 2_556 .
O1 Cu1 Te1 117.79(12) 2_656 2_556
O1 Cu1 Te1 62.21(12) 1_455 2_556
O2 Cu1 Te1 35.17(11) 2_556 2_556
O2 Cu1 Te1 144.83(11) . 2_556
O4 Cu1 Te1 73.80(11) 2_556 2_556
O4 Cu1 Te1 106.20(11) . 2_556
O1 Cu1 Te1 62.21(12) 2_656 .
O1 Cu1 Te1 117.79(12) 1_455 .
O2 Cu1 Te1 144.83(11) 2_556 .
O2 Cu1 Te1 35.17(11) . .
O4 Cu1 Te1 106.20(11) 2_556 .
O4 Cu1 Te1 73.80(11) . .
Te1 Cu1 Te1 180.0 2_556 .
O1 Cu1 Eu1 132.96(11) 2_656 1_455
O1 Cu1 Eu1 47.04(11) 1_455 1_455
O2 Cu1 Eu1 138.68(11) 2_556 1_455
O2 Cu1 Eu1 41.32(11) . 1_455
O4 Cu1 Eu1 84.12(11) 2_556 1_455
O4 Cu1 Eu1 95.88(11) . 1_455
Te1 Cu1 Eu1 104.149(9) 2_556 1_455
Te1 Cu1 Eu1 75.851(9) . 1_455
O1 Cu1 Eu1 47.04(11) 2_656 2_656
O1 Cu1 Eu1 132.96(11) 1_455 2_656
O2 Cu1 Eu1 41.32(11) 2_556 2_656
O2 Cu1 Eu1 138.68(11) . 2_656
O4 Cu1 Eu1 95.88(11) 2_556 2_656
O4 Cu1 Eu1 84.12(11) . 2_656
Te1 Cu1 Eu1 75.851(9) 2_556 2_656
Te1 Cu1 Eu1 104.149(9) . 2_656
Eu1 Cu1 Eu1 180.0 1_455 2_656
O4 S1 O6 109.8(3) . .
O4 S1 O7 112.5(3) . .
O6 S1 O7 109.8(3) . .
O4 S1 O5 110.8(3) . .
O6 S1 O5 110.5(3) . .
O7 S1 O5 103.5(2) . .
O4 S1 Eu1 125.54(19) . 1_456
O6 S1 Eu1 124.70(19) . 1_456
O7 S1 Eu1 50.27(17) . 1_456
O5 S1 Eu1 53.21(16) . 1_456
S1 O7 Eu1 102.4(2) . 1_456
S1 O4 Cu1 131.0(3) . .
S1 O6 Eu1 140.6(3) . 1_356
S1 O5 Eu1 138.0(2) . 2_656
S1 O5 Eu1 98.6(2) . 1_456
Eu1 O5 Eu1 116.45(17) 2_656 1_456
Te1 O3 Eu1 134.6(2) . 2_765
Te1 O3 Eu1 106.70(18) . .
Eu1 O3 Eu1 108.96(15) 2_765 .
Te1 O2 Cu1 105.68(19) . .
Te1 O2 Eu1 148.3(2) . 1_455
Cu1 O2 Eu1 103.03(16) . 1_455
Te1 O1 Cu1 119.0(2) . 1_655
Te1 O1 Eu1 100.47(17) . .
Cu1 O1 Eu1 98.55(15) 1_655 .

loop_
_geom_bond_atom_site_label_1
_geom_bond_atom_site_label_2
_geom_bond_distance
_geom_bond_site_symmetry_2
Eu1 O2 2.325(4) 1_655
Eu1 O6 2.355(4) 1_754
Eu1 O3 2.355(4) 2_765
Eu1 O3 2.383(4) .
Eu1 O5 2.445(4) 2_656
Eu1 O7 2.482(4) 1_654
Eu1 O1 2.539(4) .
Eu1 O5 2.553(4) 1_654
Eu1 S1 3.1521(16) 1_654
Eu1 Cu1 3.4303(7) 1_655
Eu1 Te1 3.4389(6) .
Eu1 Eu1 3.8566(9) 2_765
Te1 O2 1.872(4) .
Te1 O3 1.887(4) .
Te1 O1 1.904(4) .
Te1 Cu1 3.1295(5) .
Cu1 O1 1.960(4) 2_656
Cu1 O1 1.960(4) 1_455
Cu1 O2 2.052(4) 2_556
Cu1 O2 2.052(4) .
Cu1 O4 2.262(4) 2_556
Cu1 O4 2.262(4) .
Cu1 Te1 3.1295(5) 2_556
Cu1 Eu1 3.4303(7) 1_455
Cu1 Eu1 3.4303(7) 2_656
S1 O4 1.442(5) .
S1 O6 1.482(4) .
S1 O7 1.483(4) .
S1 O5 1.507(4) .
S1 Eu1 3.1521(16) 1_456
O7 Eu1 2.482(4) 1_456
O6 Eu1 2.355(4) 1_356
O5 Eu1 2.445(4) 2_656
O5 Eu1 2.553(4) 1_456
O3 Eu1 2.355(4) 2_765
O2 Eu1 2.325(4) 1_455
O1 Cu1 1.960(4) 1_655

loop_
_geom_torsion_atom_site_label_1
_geom_torsion_atom_site_label_2
_geom_torsion_atom_site_label_3
_geom_torsion_atom_site_label_4
_geom_torsion
_geom_torsion_site_symmetry_1
_geom_torsion_site_symmetry_4
O2 Eu1 Te1 O2 -150.7(2) 1_655 .
O6 Eu1 Te1 O2 99.3(14) 1_754 .
O3 Eu1 Te1 O2 126.26(16) 2_765 .
O3 Eu1 Te1 O2 99.1(2) . .
O5 Eu1 Te1 O2 -72.53(17) 2_656 .
O7 Eu1 Te1 O2 45.89(16) 1_654 .
O1 Eu1 Te1 O2 -88.6(2) . .
O5 Eu1 Te1 O2 -9.77(16) 1_654 .
S1 Eu1 Te1 O2 18.50(13) 1_654 .
Cu1 Eu1 Te1 O2 -123.13(13) 1_655 .
Eu1 Eu1 Te1 O2 116.80(13) 2_765 .
O2 Eu1 Te1 O3 110.3(2) 1_655 .
O6 Eu1 Te1 O3 0.2(14) 1_754 .
O3 Eu1 Te1 O3 27.2(3) 2_765 .
O5 Eu1 Te1 O3 -171.6(2) 2_656 .
O7 Eu1 Te1 O3 -53.2(2) 1_654 .
O1 Eu1 Te1 O3 172.3(2) . .
O5 Eu1 Te1 O3 -108.8(2) 1_654 .
S1 Eu1 Te1 O3 -80.57(19) 1_654 .
Cu1 Eu1 Te1 O3 137.81(19) 1_655 .
Eu1 Eu1 Te1 O3 17.74(19) 2_765 .
O2 Eu1 Te1 O1 -62.08(19) 1_655 .
O6 Eu1 Te1 O1 -172.1(14) 1_754 .
O3 Eu1 Te1 O1 -145.1(2) 2_765 .
O3 Eu1 Te1 O1 -172.3(2) . .
O5 Eu1 Te1 O1 16.1(2) 2_656 .
O7 Eu1 Te1 O1 134.50(19) 1_654 .
O5 Eu1 Te1 O1 78.84(19) 1_654 .
S1 Eu1 Te1 O1 107.10(17) 1_654 .
Cu1 Eu1 Te1 O1 -34.53(17) 1_655 .
Eu1 Eu1 Te1 O1 -154.59(17) 2_765 .
O2 Eu1 Te1 Cu1 -120.93(10) 1_655 .
O6 Eu1 Te1 Cu1 129.0(14) 1_754 .
O3 Eu1 Te1 Cu1 156.01(11) 2_765 .
O3 Eu1 Te1 Cu1 128.81(19) . .
O5 Eu1 Te1 Cu1 -42.78(11) 2_656 .
O7 Eu1 Te1 Cu1 75.64(10) 1_654 .
O1 Eu1 Te1 Cu1 -58.86(17) . .
O5 Eu1 Te1 Cu1 19.98(10) 1_654 .
S1 Eu1 Te1 Cu1 48.24(3) 1_654 .
Cu1 Eu1 Te1 Cu1 -93.384(18) 1_655 .
Eu1 Eu1 Te1 Cu1 146.553(16) 2_765 .
O2 Te1 Cu1 O1 148.7(2) . 2_656
O3 Te1 Cu1 O1 149.2(2) . 2_656
O1 Te1 Cu1 O1 58.7(2) . 2_656
Eu1 Te1 Cu1 O1 97.21(13) . 2_656
O2 Te1 Cu1 O1 -31.3(2) . 1_455
O3 Te1 Cu1 O1 -30.8(2) . 1_455
O1 Te1 Cu1 O1 -121.3(2) . 1_455
Eu1 Te1 Cu1 O1 -82.79(13) . 1_455
O2 Te1 Cu1 O2 180.0 . 2_556
O3 Te1 Cu1 O2 -179.5(3) . 2_556
O1 Te1 Cu1 O2 90.0(2) . 2_556
Eu1 Te1 Cu1 O2 128.5(2) . 2_556
O3 Te1 Cu1 O2 0.5(3) . .
O1 Te1 Cu1 O2 -90.0(2) . .
Eu1 Te1 Cu1 O2 -51.5(2) . .
O2 Te1 Cu1 O4 70.2(2) . 2_556
O3 Te1 Cu1 O4 70.6(2) . 2_556
O1 Te1 Cu1 O4 -19.84(17) . 2_556
Eu1 Te1 Cu1 O4 18.64(12) . 2_556
O2 Te1 Cu1 O4 -109.8(2) . .
O3 Te1 Cu1 O4 -109.4(2) . .
O1 Te1 Cu1 O4 160.16(17) . .
Eu1 Te1 Cu1 O4 -161.36(12) . .
O2 Te1 Cu1 Te1 -159(14) . 2_556
O3 Te1 Cu1 Te1 -159(14) . 2_556
O1 Te1 Cu1 Te1 111(14) . 2_556
Eu1 Te1 Cu1 Te1 149(14) . 2_556
O2 Te1 Cu1 Eu1 -9.3(2) . 1_455
O3 Te1 Cu1 Eu1 -8.82(19) . 1_455
O1 Te1 Cu1 Eu1 -99.28(12) . 1_455
Eu1 Te1 Cu1 Eu1 -60.799(16) . 1_455
O2 Te1 Cu1 Eu1 170.7(2) . 2_656
O3 Te1 Cu1 Eu1 171.18(19) . 2_656
O1 Te1 Cu1 Eu1 80.72(12) . 2_656
Eu1 Te1 Cu1 Eu1 119.201(16) . 2_656
O4 S1 O7 Eu1 -118.3(2) . 1_456
O6 S1 O7 Eu1 119.2(2) . 1_456
O5 S1 O7 Eu1 1.3(3) . 1_456
O6 S1 O4 Cu1 -99.5(4) . .
O7 S1 O4 Cu1 138.0(3) . .
O5 S1 O4 Cu1 22.8(4) . .
Eu1 S1 O4 Cu1 81.7(4) 1_456 .
O1 Cu1 O4 S1 -58.3(4) 2_656 .
O1 Cu1 O4 S1 121.7(4) 1_455 .
O2 Cu1 O4 S1 28.7(4) 2_556 .
O2 Cu1 O4 S1 -151.3(4) . .
O4 Cu1 O4 S1 -29(11) 2_556 .
Te1 Cu1 O4 S1 61.5(4) 2_556 .
Te1 Cu1 O4 S1 -118.5(4) . .
Eu1 Cu1 O4 S1 168.1(3) 1_455 .
Eu1 Cu1 O4 S1 -11.9(3) 2_656 .
O4 S1 O6 Eu1 171.9(4) . 1_356
O7 S1 O6 Eu1 -64.0(5) . 1_356
O5 S1 O6 Eu1 49.4(5) . 1_356
Eu1 S1 O6 Eu1 -9.3(5) 1_456 1_356
O4 S1 O5 Eu1 -27.6(4) . 2_656
O6 S1 O5 Eu1 94.2(4) . 2_656
O7 S1 O5 Eu1 -148.4(4) . 2_656
Eu1 S1 O5 Eu1 -147.1(4) 1_456 2_656
O4 S1 O5 Eu1 119.5(2) . 1_456
O6 S1 O5 Eu1 -118.7(2) . 1_456
O7 S1 O5 Eu1 -1.2(3) . 1_456
O2 Te1 O3 Eu1 132.8(3) . 2_765
O1 Te1 O3 Eu1 -135.1(3) . 2_765
Cu1 Te1 O3 Eu1 132.5(2) . 2_765
Eu1 Te1 O3 Eu1 -140.6(4) . 2_765
O2 Te1 O3 Eu1 -86.6(2) . .
O1 Te1 O3 Eu1 5.56(18) . .
Cu1 Te1 O3 Eu1 -86.9(2) . .
O2 Eu1 O3 Te1 -68.93(19) 1_655 .
O6 Eu1 O3 Te1 -179.97(19) 1_754 .
O3 Eu1 O3 Te1 -151.5(3) 2_765 .
O5 Eu1 O3 Te1 12.8(3) 2_656 .
O7 Eu1 O3 Te1 123.8(2) 1_654 .
O1 Eu1 O3 Te1 -4.61(15) . .
O5 Eu1 O3 Te1 75.3(2) 1_654 .
S1 Eu1 O3 Te1 99.92(17) 1_654 .
Cu1 Eu1 O3 Te1 -35.01(15) 1_655 .
Eu1 Eu1 O3 Te1 -151.5(3) 2_765 .
O2 Eu1 O3 Eu1 82.58(18) 1_655 2_765
O6 Eu1 O3 Eu1 -28.5(3) 1_754 2_765
O3 Eu1 O3 Eu1 0.0 2_765 2_765
O5 Eu1 O3 Eu1 164.33(16) 2_656 2_765
O7 Eu1 O3 Eu1 -84.72(17) 1_654 2_765
O1 Eu1 O3 Eu1 146.9(2) . 2_765
O5 Eu1 O3 Eu1 -133.17(16) 1_654 2_765
S1 Eu1 O3 Eu1 -108.57(15) 1_654 2_765
Cu1 Eu1 O3 Eu1 116.50(15) 1_655 2_765
Te1 Eu1 O3 Eu1 151.5(3) . 2_765
O3 Te1 O2 Cu1 -179.69(18) . .
O1 Te1 O2 Cu1 92.0(2) . .
Eu1 Te1 O2 Cu1 138.60(15) . .
O3 Te1 O2 Eu1 -25.7(4) . 1_455
O1 Te1 O2 Eu1 -114.0(4) . 1_455
Cu1 Te1 O2 Eu1 154.0(6) . 1_455
Eu1 Te1 O2 Eu1 -67.4(4) . 1_455
O1 Cu1 O2 Te1 -27.4(2) 2_656 .
O1 Cu1 O2 Te1 152.6(2) 1_455 .
O2 Cu1 O2 Te1 -115(7) 2_556 .
O4 Cu1 O2 Te1 -115.3(2) 2_556 .
O4 Cu1 O2 Te1 64.7(2) . .
Te1 Cu1 O2 Te1 180.0 2_556 .
Eu1 Cu1 O2 Te1 166.3(3) 1_455 .
Eu1 Cu1 O2 Te1 -13.7(3) 2_656 .
O1 Cu1 O2 Eu1 166.31(18) 2_656 1_455
O1 Cu1 O2 Eu1 -13.69(18) 1_455 1_455
O2 Cu1 O2 Eu1 79(7) 2_556 1_455
O4 Cu1 O2 Eu1 78.39(18) 2_556 1_455
O4 Cu1 O2 Eu1 -101.61(18) . 1_455
Te1 Cu1 O2 Eu1 13.7(3) 2_556 1_455
Te1 Cu1 O2 Eu1 -166.3(3) . 1_455
Eu1 Cu1 O2 Eu1 180.0 2_656 1_455
O2 Te1 O1 Cu1 -159.4(2) . 1_655
O3 Te1 O1 Cu1 100.9(2) . 1_655
Cu1 Te1 O1 Cu1 -120.19(19) . 1_655
Eu1 Te1 O1 Cu1 106.0(3) . 1_655
O2 Te1 O1 Eu1 94.65(17) . .
O3 Te1 O1 Eu1 -5.08(17) . .
Cu1 Te1 O1 Eu1 133.84(11) . .
O2 Eu1 O1 Te1 110.12(19) 1_655 .
O6 Eu1 O1 Te1 178.7(2) 1_754 .
O3 Eu1 O1 Te1 43.6(2) 2_765 .
O3 Eu1 O1 Te1 4.45(14) . .
O5 Eu1 O1 Te1 -164.69(19) 2_656 .
O7 Eu1 O1 Te1 -51.8(2) 1_654 .
O5 Eu1 O1 Te1 -100.95(17) 1_654 .
S1 Eu1 O1 Te1 -77.47(15) 1_654 .
Cu1 Eu1 O1 Te1 121.7(2) 1_655 .
Eu1 Eu1 O1 Te1 22.91(15) 2_765 .
O2 Eu1 O1 Cu1 -11.63(15) 1_655 1_655
O6 Eu1 O1 Cu1 56.9(4) 1_754 1_655
O3 Eu1 O1 Cu1 -78.1(2) 2_765 1_655
O3 Eu1 O1 Cu1 -117.3(2) . 1_655
O5 Eu1 O1 Cu1 73.56(17) 2_656 1_655
O7 Eu1 O1 Cu1 -173.52(14) 1_654 1_655
O5 Eu1 O1 Cu1 137.30(17) 1_654 1_655
S1 Eu1 O1 Cu1 160.79(12) 1_654 1_655
Te1 Eu1 O1 Cu1 -121.7(2) . 1_655
Eu1 Eu1 O1 Cu1 -98.83(13) 2_765 1_655
